data_4511603
loop_
_publ_author_name
'Halevas, E.'
'Hatzidimitriou, A.'
'Bertmer, M.'
'Vangelis, A. A.'
'Antzara, A.'
'Mateescu, C.'
'Salifoglou, A.'

_publ_section_title
;
 Structure Lattice-Dimensionality and Spectroscopic Property Correlations
 in Novel Binary and Ternary Materials of Group 13 Elements with
 \a-Hydroxycarboxylic Benzilic Acid and Phenanthroline
;
_journal_issue 8
_journal_name_full 'Crystal Growth &amp; Design'
_journal_page_first 4041
_journal_paper_doi 10.1021/cg500638z
_journal_volume 14
_journal_year 2014
_chemical_formula_moiety 'C56 H44 In O12, C3 H5 N2, C2 H6 O, H2 O'
_chemical_formula_sum 'C61 H57 In N2 O14'
_chemical_formula_weight 1156.95
_space_group_IT_number 2
_symmetry_cell_setting triclinic
_symmetry_space_group_name_Hall '-P 1'
_symmetry_space_group_name_H-M 'P -1'
_atom_sites_solution_hydrogens difmap
_atom_sites_solution_primary other
_cell_angle_alpha 93.531(4)
_cell_angle_beta 103.123(4)
_cell_angle_gamma 114.206(4)
_cell_formula_units_Z 2
_cell_length_a 13.3766(13)
_cell_length_b 14.8033(16)
_cell_length_c 16.1009(17)
_cell_measurement_reflns_used 0
_cell_measurement_temperature 296
_cell_measurement_theta_max 0
_cell_measurement_theta_min 0
_cell_volume 2788.7(5)
_computing_cell_refinement 'Apex2 (Bruker AXS, 2006)'
_computing_data_collection 'Apex2 (Bruker AXS, 2006)'
_computing_data_reduction 'Apex2 (Bruker AXS, 2006)'
_computing_molecular_graphics 'CAMERON (Watkin et al., 1996)'
_computing_publication_material 'CRYSTALS (Betteridge et al., 2003)'
_computing_structure_refinement 'CRYSTALS (Betteridge et al., 2003)'
_computing_structure_solution 'Superflip (Palatinus & Chapuis, 2007)'
_diffrn_ambient_temperature 296
_diffrn_measured_fraction_theta_full 0.994
_diffrn_measured_fraction_theta_max 0.956
_diffrn_measurement_device Area
_diffrn_measurement_device_type 'Bruker Kappa Apex2'
_diffrn_measurement_method '\f & \w scans'
_diffrn_radiation_monochromator graphite
_diffrn_radiation_type 'Mo K\a'
_diffrn_radiation_wavelength 0.71073
_diffrn_reflns_av_R_equivalents 0.048
_diffrn_reflns_limit_h_max 18
_diffrn_reflns_limit_h_min -18
_diffrn_reflns_limit_k_max 20
_diffrn_reflns_limit_k_min -20
_diffrn_reflns_limit_l_max 22
_diffrn_reflns_limit_l_min -22
_diffrn_reflns_number 102646
_diffrn_reflns_theta_full 26.313
_diffrn_reflns_theta_max 30.255
_diffrn_reflns_theta_min 1.319
_diffrn_standards_number 0
_exptl_absorpt_coefficient_mu 0.492
_exptl_absorpt_correction_T_max 0.92
_exptl_absorpt_correction_T_min 0.90
_exptl_absorpt_correction_type numerical
_exptl_absorpt_process_details
; 
 Analytical Absorption (De Meulenaer & Tompa, 1965) 
;
_exptl_crystal_colour colorless
_exptl_crystal_density_diffrn 1.378
_exptl_crystal_density_method 'not measured'
_exptl_crystal_description prism
_exptl_crystal_F_000 1196
_exptl_crystal_size_max 0.514
_exptl_crystal_size_mid 0.205
_exptl_crystal_size_min 0.180
_refine_diff_density_max 2.18
_refine_diff_density_min -1.44
_refine_ls_extinction_method None
_refine_ls_goodness_of_fit_ref 1.0133
_refine_ls_hydrogen_treatment constr
_refine_ls_matrix_type full
_refine_ls_number_parameters 698
_refine_ls_number_reflns 11417
_refine_ls_number_restraints 15
_refine_ls_R_factor_all 0.0750
_refine_ls_R_factor_gt 0.0508
_refine_ls_shift/su_max 0.0005207
_refine_ls_shift/su_mean 0.0000116
_refine_ls_structure_factor_coef Fsqd
_refine_ls_weighting_details
;
 Method, part 1, Chebychev polynomial, (Watkin, 1994, Prince, 1982) 
 [weight] = 1.0/[A~0~*T~0~(x)+A~1~*T~1~(x) ... +A~n-1~]*T~n-1~(x)] 
 where A~i~ are the Chebychev coefficients listed below and x= Fcalc/Fmax 
 Method = Robust Weighting (Prince, 1982) 
 W = [weight] * [1-(deltaF/6*sigmaF)^2^]^2^ 
 A~i~ are: 
 38.3 32.6 31.2 
;
_refine_ls_weighting_scheme calc
_refine_ls_wR_factor_all 0.1418
_refine_ls_wR_factor_gt 0.1291
_refine_ls_wR_factor_ref 0.1291
_reflns_limit_h_max 18
_reflns_limit_h_min -18
_reflns_limit_k_max 20
_reflns_limit_k_min -20
_reflns_limit_l_max 22
_reflns_limit_l_min 0
_reflns_number_gt 11417
_reflns_number_total 15875
_reflns_threshold_expression I>2.0\s(I)
_oxford_diffrn_Wilson_B_factor 1.63
_oxford_diffrn_Wilson_scale 12.92
_oxford_refine_ls_r_factor_ref 0.0508
_oxford_refine_ls_scale 0.3164(3)
_oxford_reflns_number_all 15848
_oxford_reflns_threshold_expression_ref I>2.0\s(I)
_cod_data_source_file cg500638z_si_007.cif
_cod_data_source_block 1
_cod_depositor_comments
;
The following automatic conversions were performed:

'_atom_sites_solution_primary' value 'Other' changed to 'other'
according to
/usr/data/users/saulius/crontab/automatic-downloads/rss-feeds/ACS/lib/dictionaries/cif_core.dic
dictionary named 'cif_core.dic' version 2.4.2 from 2011-04-26.

Automatic conversion script
Id: cif_fix_values 2281 2013-09-26 08:29:07Z andrius 

 Adding full bibliography for 4511601--4511607.cif.
;
_cod_original_sg_symbol_H-M 'P -1 '
_cod_original_formula_sum 'C61 H57 In1 N2 O14'
_cod_database_code 4511603

loop_
_symmetry_equiv_pos_as_xyz
x,y,z
-x,-y,-z

loop_
_atom_site_label
_atom_site_type_symbol
_atom_site_fract_x
_atom_site_fract_y
_atom_site_fract_z
_atom_site_U_iso_or_equiv
_atom_site_occupancy
_atom_site_adp_type
_atom_site_refinement_flags_posn
In1 In 0.25885(2) 0.387197(19) 0.269667(15) 0.0225 1.0000 Uani .
O1 O 0.1875(2) 0.4458(2) 0.16676(17) 0.0341 1.0000 Uani .
O2 O 0.1638(3) 0.5663(3) 0.1042(2) 0.0513 1.0000 Uani .
O3 O 0.3391(2) 0.56099(18) 0.30015(15) 0.0276 1.0000 Uani .
O4 O 0.1747(2) 0.40953(18) 0.36352(15) 0.0262 1.0000 Uani .
O5 O 0.0220(3) 0.3889(3) 0.4052(2) 0.0501 1.0000 Uani .
O6 O 0.06729(19) 0.26974(18) 0.22983(15) 0.0256 1.0000 Uani .
O7 O 0.2871(2) 0.27572(19) 0.34306(15) 0.0295 1.0000 Uani .
O8 O 0.4024(2) 0.42790(18) 0.41638(17) 0.0321 1.0000 Uani .
O9 O 0.5096(2) 0.3654(2) 0.53967(17) 0.0370 1.0000 Uani .
O10 O 0.41823(19) 0.41767(18) 0.24036(15) 0.0256 1.0000 Uani .
O11 O 0.5184(2) 0.3814(2) 0.16264(19) 0.0352 1.0000 Uani .
O12 O 0.22654(17) 0.27236(16) 0.15159(13) 0.0197 1.0000 Uani .
O13 O 0.0140(2) 0.2342(2) 0.05926(18) 0.0408 1.0000 Uani .
O14 O 0.0151(3) 0.3839(3) -0.0178(2) 0.0585 1.0000 Uani .
N1 N 0.8035(7) 0.5110(5) 0.4461(5) 0.0660(19) 0.7500 Uiso .
N2 N 0.7357(4) 0.4086(4) 0.3233(3) 0.0423(10) 0.7500 Uiso .
N3 N 0.8241(14) 0.4893(8) 0.4391(10) 0.041(3) 0.2500 Uiso D
N4 N 0.7002(10) 0.4420(6) 0.3087(8) 0.032(2) 0.2500 Uiso D
C1 C 0.2926(3) 0.6153(3) 0.2462(2) 0.0281 1.0000 Uani .
C2 C 0.2082(3) 0.5363(3) 0.1659(2) 0.0288 1.0000 Uani .
C3 C 0.3887(3) 0.6958(3) 0.2186(2) 0.0304 1.0000 Uani .
C4 C 0.4353(4) 0.6665(4) 0.1608(3) 0.0443 1.0000 Uani .
C5 C 0.5244(5) 0.7339(4) 0.1358(4) 0.0551 1.0000 Uani .
C6 C 0.5725(5) 0.8342(4) 0.1696(4) 0.0624 1.0000 Uani .
C7 C 0.5303(5) 0.8646(4) 0.2286(4) 0.0623 1.0000 Uani .
C8 C 0.4370(5) 0.7962(4) 0.2550(4) 0.0547 1.0000 Uani .
C9 C 0.2275(3) 0.6562(3) 0.2904(3) 0.0361 1.0000 Uani .
C10 C 0.1739(5) 0.7106(5) 0.2471(4) 0.0623 1.0000 Uani .
C11 C 0.1124(5) 0.7450(6) 0.2889(4) 0.0734 1.0000 Uani .
C12 C 0.1109(5) 0.7340(6) 0.3739(5) 0.0739 1.0000 Uani .
C13 C 0.1696(6) 0.6863(5) 0.4191(4) 0.0647 1.0000 Uani .
C14 C 0.2276(5) 0.6498(4) 0.3756(3) 0.0516 1.0000 Uani .
C15 C -0.0087(3) 0.2808(3) 0.2766(2) 0.0303 1.0000 Uani .
C16 C 0.0683(3) 0.3676(3) 0.3538(2) 0.0298 1.0000 Uani .
C17 C -0.0936(3) 0.3082(3) 0.2158(2) 0.0346 1.0000 Uani .
C18 C -0.0628(4) 0.4067(3) 0.2028(3) 0.0405 1.0000 Uani .
C19 C -0.1336(4) 0.4298(4) 0.1394(3) 0.0508 1.0000 Uani .
C20 C -0.2352(5) 0.3556(5) 0.0886(3) 0.0607 1.0000 Uani .
C21 C -0.2648(4) 0.2572(5) 0.0993(4) 0.0609 1.0000 Uani .
C22 C -0.1952(4) 0.2335(4) 0.1647(3) 0.0509 1.0000 Uani .
C23 C -0.0636(3) 0.1850(3) 0.3117(3) 0.0345 1.0000 Uani .
C24 C -0.1455(4) 0.1746(4) 0.3548(3) 0.0476 1.0000 Uani .
C25 C -0.1977(5) 0.0867(5) 0.3865(4) 0.0593 1.0000 Uani .
C26 C -0.1659(5) 0.0122(4) 0.3770(4) 0.0607 1.0000 Uani .
C27 C -0.0848(5) 0.0217(4) 0.3353(4) 0.0607 1.0000 Uani .
C28 C -0.0334(4) 0.1083(4) 0.3018(3) 0.0458 1.0000 Uani .
C29 C 0.4014(3) 0.2897(2) 0.4875(2) 0.0253 1.0000 Uani .
C30 C 0.3622(3) 0.3345(2) 0.4098(2) 0.0237 1.0000 Uani .
C31 C 0.3128(3) 0.2653(3) 0.5368(2) 0.0322 1.0000 Uani .
C32 C 0.1967(4) 0.2232(4) 0.4961(3) 0.0426 1.0000 Uani .
C33 C 0.1185(4) 0.2047(5) 0.5426(3) 0.0545 1.0000 Uani .
C34 C 0.1544(4) 0.2304(5) 0.6307(3) 0.0594 1.0000 Uani .
C35 C 0.2694(5) 0.2716(5) 0.6725(3) 0.0606 1.0000 Uani .
C36 C 0.3478(4) 0.2861(4) 0.6269(3) 0.0468 1.0000 Uani .
C37 C 0.4222(3) 0.2017(3) 0.4559(2) 0.0332 1.0000 Uani .
C38 C 0.3549(7) 0.1040(4) 0.4595(4) 0.0703 1.0000 Uani .
C39 C 0.3770(7) 0.0241(4) 0.4260(5) 0.0773 1.0000 Uani .
C40 C 0.4695(6) 0.0487(5) 0.3949(4) 0.0681 1.0000 Uani .
C41 C 0.5308(5) 0.1410(5) 0.3844(5) 0.0687 1.0000 Uani .
C42 C 0.5067(5) 0.2195(4) 0.4161(4) 0.0586 1.0000 Uani .
C43 C 0.3183(3) 0.2806(2) 0.1174(2) 0.0253 1.0000 Uani .
C44 C 0.4287(3) 0.3663(3) 0.1778(2) 0.0297 1.0000 Uani .
C45 C 0.2945(3) 0.3072(3) 0.0264(2) 0.0281 1.0000 Uani .
C46 C 0.3489(4) 0.4043(3) 0.0113(3) 0.0372 1.0000 Uani .
C47 C 0.3173(4) 0.4293(4) -0.0687(3) 0.0467 1.0000 Uani .
C48 C 0.2278(5) 0.3555(4) -0.1345(3) 0.0505 1.0000 Uani .
C49 C 0.1747(4) 0.2578(4) -0.1203(3) 0.0470 1.0000 Uani .
C50 C 0.2102(4) 0.2365(3) -0.0395(3) 0.0416 1.0000 Uani .
C51 C 0.3326(3) 0.1831(3) 0.1181(2) 0.0317 1.0000 Uani .
C52 C 0.2889(4) 0.1189(3) 0.1717(3) 0.0437 1.0000 Uani .
C53 C 0.3069(5) 0.0318(4) 0.1755(3) 0.0540 1.0000 Uani .
C54 C 0.3658(5) 0.0109(4) 0.1236(4) 0.0620 1.0000 Uani .
C55 C 0.4094(5) 0.0733(4) 0.0700(4) 0.0623 1.0000 Uani .
C56 C 0.3936(4) 0.1610(4) 0.0669(4) 0.0511 1.0000 Uani .
C57 C -0.0736(4) 0.1466(4) 0.0053(3) 0.0514 1.0000 Uani .
C58 C -0.0836(6) 0.0603(5) 0.0484(4) 0.0758 1.0000 Uani .
C59 C 0.6608(8) 0.4517(6) 0.3356(6) 0.0610(18) 0.7500 Uiso .
C60 C 0.8252(10) 0.4532(7) 0.3902(8) 0.082(3) 0.7500 Uiso .
C61 C 0.7036(7) 0.5100(5) 0.4180(6) 0.0603(18) 0.7500 Uiso .
C62 C 0.6510(15) 0.4694(8) 0.3613(12) 0.046(4) 0.2500 Uiso D
C63 C 0.8071(11) 0.4549(8) 0.3564(9) 0.065(6) 0.2500 Uiso D
C64 C 0.7285(14) 0.5019(9) 0.4454(14) 0.108(14) 0.2500 Uiso D
H11 H 0.8543 0.5335 0.4956 0.0850 0.7500 Uiso R
H21 H 0.7165 0.3691 0.2765 0.0552 0.7500 Uiso R
H31 H 0.3893 0.5963 0.3435 0.0441 1.0000 Uiso R
H41 H 0.4054 0.5989 0.1366 0.0512 1.0000 Uiso R
H51 H 0.5508 0.7108 0.0941 0.0594 1.0000 Uiso R
H61 H 0.6320 0.8806 0.1515 0.0663 1.0000 Uiso R
H71 H 0.5633 0.9322 0.2539 0.0662 1.0000 Uiso R
H81 H 0.4075 0.8173 0.2975 0.0587 1.0000 Uiso R
H91 H 0.5180 0.4096 0.5115 0.0566 1.0000 Uiso R
H101 H 0.1795 0.7234 0.1915 0.0671 1.0000 Uiso R
H111 H 0.0695 0.7740 0.2594 0.0756 1.0000 Uiso R
H121 H 0.0695 0.7590 0.4015 0.0744 1.0000 Uiso R
H131 H 0.1737 0.6805 0.4784 0.0682 1.0000 Uiso R
H141 H 0.2643 0.6140 0.4058 0.0583 1.0000 Uiso R
H142 H 0.0575 0.4358 0.0173 0.0697 1.0000 Uiso R
H181 H 0.0058 0.4579 0.2367 0.0451 1.0000 Uiso R
H191 H -0.1119 0.4967 0.1330 0.0568 1.0000 Uiso R
H201 H -0.2819 0.3719 0.0462 0.0623 1.0000 Uiso R
H211 H -0.3315 0.2053 0.0626 0.0652 1.0000 Uiso R
H221 H -0.2172 0.1668 0.1738 0.0562 1.0000 Uiso R
H241 H -0.1643 0.2283 0.3653 0.0542 1.0000 Uiso R
H251 H -0.2552 0.0797 0.4129 0.0633 1.0000 Uiso R
H261 H -0.1991 -0.0461 0.4002 0.0651 1.0000 Uiso R
H271 H -0.0637 -0.0306 0.3283 0.0653 1.0000 Uiso R
H281 H 0.0224 0.1143 0.2741 0.0497 1.0000 Uiso R
H321 H 0.1712 0.2077 0.4359 0.0490 1.0000 Uiso R
H331 H 0.0424 0.1763 0.5138 0.0574 1.0000 Uiso R
H341 H 0.0998 0.2177 0.6613 0.0642 1.0000 Uiso R
H351 H 0.2936 0.2884 0.7329 0.0693 1.0000 Uiso R
H361 H 0.4246 0.3103 0.6570 0.0532 1.0000 Uiso R
H381 H 0.2913 0.0888 0.4812 0.0734 1.0000 Uiso R
H391 H 0.3287 -0.0434 0.4245 0.0812 1.0000 Uiso R
H401 H 0.4926 -0.0010 0.3819 0.0715 1.0000 Uiso R
H411 H 0.5867 0.1541 0.3546 0.0717 1.0000 Uiso R
H421 H 0.5509 0.2857 0.4105 0.0645 1.0000 Uiso R
H461 H 0.4074 0.4538 0.0557 0.0424 1.0000 Uiso R
H471 H 0.3538 0.4945 -0.0777 0.0502 1.0000 Uiso R
H481 H 0.2050 0.3729 -0.1882 0.0542 1.0000 Uiso R
H491 H 0.1157 0.2091 -0.1641 0.0531 1.0000 Uiso R
H501 H 0.1742 0.1707 -0.0304 0.0460 1.0000 Uiso R
H521 H 0.2472 0.1323 0.2053 0.0501 1.0000 Uiso R
H531 H 0.2777 -0.0112 0.2126 0.0598 1.0000 Uiso R
H541 H 0.3749 -0.0481 0.1250 0.0642 1.0000 Uiso R
H551 H 0.4496 0.0589 0.0361 0.0663 1.0000 Uiso R
H561 H 0.4242 0.2039 0.0303 0.0573 1.0000 Uiso R
H571 H -0.0568 0.1377 -0.0480 0.0610 1.0000 Uiso R
H572 H -0.1437 0.1520 -0.0055 0.0610 1.0000 Uiso R
H581 H -0.1349 -0.0018 0.0097 0.0952 1.0000 Uiso R
H582 H -0.1099 0.0668 0.0982 0.0951 1.0000 Uiso R
H583 H -0.0091 0.0613 0.0678 0.0952 1.0000 Uiso R
H591 H 0.5955 0.4463 0.3036 0.0552 0.7500 Uiso R
H601 H 0.8942 0.4494 0.3873 0.0771 0.7500 Uiso R
H611 H 0.6739 0.5415 0.4512 0.0570 0.7500 Uiso R
H621 H 0.5773 0.4680 0.3461 0.0552 0.2500 Uiso R
H631 H 0.8595 0.4410 0.3331 0.0799 0.2500 Uiso R
H641 H 0.7175 0.5275 0.4965 0.1129 0.2500 Uiso R
H642 H 0.8848 0.5015 0.4818 0.0505 0.2500 Uiso R
H643 H 0.0481 0.2585 0.1766 0.0426 1.0000 Uiso R
H644 H 0.6699 0.4191 0.2528 0.0380 0.2500 Uiso R
H645 H -0.0361 0.3979 -0.0422 0.0697 1.0000 Uiso R
H646 H 0.0139 0.2812 0.0348 0.0474 1.0000 Uiso R
H647 H 0.1633 0.2526 0.1157 0.0293 1.0000 Uiso R

loop_
_atom_site_aniso_label
_atom_site_aniso_U_11
_atom_site_aniso_U_22
_atom_site_aniso_U_33
_atom_site_aniso_U_23
_atom_site_aniso_U_13
_atom_site_aniso_U_12
In1 0.01815(9) 0.02598(10) 0.02222(10) 0.00585(7) 0.00466(6) 0.00888(7)
O1 0.0339(13) 0.0291(12) 0.0282(12) 0.0054(10) -0.0027(10) 0.0089(10)
O2 0.0529(19) 0.0502(18) 0.0428(16) 0.0133(14) -0.0073(14) 0.0249(15)
O3 0.0274(11) 0.0275(11) 0.0228(10) 0.0039(8) -0.0018(9) 0.0118(9)
O4 0.0220(10) 0.0313(12) 0.0252(10) 0.0016(9) 0.0058(8) 0.0123(9)
O5 0.0388(16) 0.068(2) 0.0456(17) 0.0009(15) 0.0155(13) 0.0246(15)
O6 0.0184(10) 0.0332(12) 0.0230(10) 0.0043(9) 0.0080(8) 0.0082(9)
O7 0.0346(13) 0.0274(11) 0.0193(10) 0.0041(8) -0.0012(9) 0.0109(10)
O8 0.0356(13) 0.0239(11) 0.0315(12) 0.0074(9) 0.0035(10) 0.0105(10)
O9 0.0347(14) 0.0321(13) 0.0317(13) 0.0069(10) -0.0078(10) 0.0113(11)
O10 0.0189(10) 0.0271(11) 0.0264(11) 0.0026(9) 0.0061(8) 0.0061(8)
O11 0.0191(11) 0.0381(14) 0.0443(15) 0.0027(11) 0.0118(10) 0.0077(10)
O12 0.0104(8) 0.0252(10) 0.0209(9) 0.0048(8) 0.0043(7) 0.0053(7)
O13 0.0344(14) 0.0464(16) 0.0327(13) 0.0064(12) 0.0006(11) 0.0135(12)
O14 0.054(2) 0.058(2) 0.054(2) 0.0069(16) -0.0061(16) 0.0253(17)
C1 0.0246(15) 0.0309(16) 0.0274(15) 0.0047(12) 0.0007(12) 0.0142(12)
C2 0.0233(14) 0.0298(16) 0.0256(14) 0.0033(12) -0.0017(12) 0.0087(12)
C3 0.0263(15) 0.0301(16) 0.0316(16) 0.0063(13) 0.0041(12) 0.0111(13)
C4 0.041(2) 0.042(2) 0.050(2) 0.0068(18) 0.0147(18) 0.0183(18)
C5 0.056(3) 0.058(3) 0.059(3) 0.019(2) 0.031(2) 0.024(2)
C6 0.061(3) 0.051(3) 0.069(3) 0.021(3) 0.029(3) 0.012(2)
C7 0.065(3) 0.035(2) 0.079(4) 0.009(2) 0.028(3) 0.010(2)
C8 0.056(3) 0.035(2) 0.067(3) 0.004(2) 0.029(2) 0.009(2)
C9 0.0276(17) 0.0359(19) 0.042(2) -0.0002(15) 0.0042(14) 0.0145(15)
C10 0.072(4) 0.078(4) 0.051(3) 0.001(3) 0.002(2) 0.056(3)
C11 0.058(3) 0.105(5) 0.072(4) 0.001(3) 0.005(3) 0.058(4)
C12 0.055(3) 0.103(5) 0.079(4) -0.003(4) 0.020(3) 0.050(4)
C13 0.070(4) 0.077(4) 0.064(3) 0.005(3) 0.027(3) 0.045(3)
C14 0.060(3) 0.060(3) 0.052(3) 0.014(2) 0.023(2) 0.038(2)
C15 0.0275(16) 0.0421(19) 0.0268(15) 0.0067(13) 0.0113(12) 0.0185(14)
C16 0.0285(16) 0.0383(18) 0.0266(15) 0.0061(13) 0.0092(12) 0.0173(14)
C17 0.0258(16) 0.048(2) 0.0331(17) 0.0084(15) 0.0120(13) 0.0175(15)
C18 0.042(2) 0.046(2) 0.044(2) 0.0155(17) 0.0193(17) 0.0248(18)
C19 0.051(3) 0.058(3) 0.062(3) 0.025(2) 0.023(2) 0.035(2)
C20 0.052(3) 0.092(4) 0.046(3) 0.022(3) 0.008(2) 0.041(3)
C21 0.033(2) 0.077(4) 0.058(3) 0.002(3) -0.009(2) 0.022(2)
C22 0.030(2) 0.062(3) 0.052(3) 0.007(2) 0.0008(18) 0.017(2)
C23 0.0240(15) 0.0423(19) 0.0355(18) 0.0119(15) 0.0117(13) 0.0102(14)
C24 0.038(2) 0.053(3) 0.057(3) 0.015(2) 0.024(2) 0.0197(19)
C25 0.048(3) 0.070(3) 0.065(3) 0.034(3) 0.035(2) 0.018(2)
C26 0.056(3) 0.057(3) 0.073(4) 0.029(3) 0.034(3) 0.018(2)
C27 0.071(4) 0.052(3) 0.072(3) 0.027(3) 0.035(3) 0.029(3)
C28 0.047(2) 0.047(2) 0.050(2) 0.0173(19) 0.0218(19) 0.0206(19)
C29 0.0235(14) 0.0220(14) 0.0260(14) 0.0039(11) 0.0017(11) 0.0083(11)
C30 0.0207(13) 0.0279(15) 0.0264(14) 0.0050(11) 0.0060(11) 0.0148(12)
C31 0.0312(17) 0.0409(19) 0.0271(16) 0.0086(14) 0.0074(13) 0.0180(15)
C32 0.0348(19) 0.059(3) 0.0328(18) 0.0116(17) 0.0104(15) 0.0184(18)
C33 0.031(2) 0.088(4) 0.052(3) 0.024(3) 0.0195(19) 0.028(2)
C34 0.038(2) 0.104(4) 0.053(3) 0.028(3) 0.026(2) 0.039(3)
C35 0.056(3) 0.100(4) 0.033(2) 0.012(2) 0.014(2) 0.040(3)
C36 0.036(2) 0.077(3) 0.0329(19) 0.0081(19) 0.0089(16) 0.031(2)
C37 0.0374(18) 0.0295(16) 0.0319(17) 0.0052(13) 0.0035(14) 0.0169(14)
C38 0.115(5) 0.038(2) 0.082(4) 0.021(3) 0.061(4) 0.038(3)
C39 0.122(6) 0.038(3) 0.085(4) 0.019(3) 0.049(4) 0.036(3)
C40 0.094(5) 0.059(3) 0.077(4) 0.013(3) 0.031(3) 0.054(3)
C41 0.061(3) 0.069(4) 0.096(5) 0.007(3) 0.038(3) 0.039(3)
C42 0.049(3) 0.044(2) 0.082(4) 0.000(2) 0.025(3) 0.016(2)
C43 0.0190(13) 0.0277(15) 0.0271(14) 0.0058(11) 0.0064(11) 0.0080(11)
C44 0.0203(14) 0.0363(18) 0.0328(16) 0.0104(14) 0.0052(12) 0.0130(13)
C45 0.0269(15) 0.0356(17) 0.0294(15) 0.0089(13) 0.0132(12) 0.0177(13)
C46 0.038(2) 0.0346(19) 0.043(2) 0.0132(16) 0.0177(16) 0.0163(16)
C47 0.053(3) 0.047(2) 0.051(2) 0.025(2) 0.025(2) 0.024(2)
C48 0.065(3) 0.062(3) 0.036(2) 0.018(2) 0.014(2) 0.038(2)
C49 0.045(2) 0.061(3) 0.0271(18) 0.0063(17) 0.0051(16) 0.017(2)
C50 0.039(2) 0.045(2) 0.0321(18) 0.0074(16) 0.0097(15) 0.0093(17)
C51 0.0269(16) 0.0306(16) 0.0363(18) 0.0059(13) 0.0051(13) 0.0131(13)
C52 0.053(3) 0.041(2) 0.036(2) 0.0084(17) 0.0121(18) 0.0199(19)
C53 0.063(3) 0.038(2) 0.054(3) 0.0110(19) 0.005(2) 0.021(2)
C54 0.058(3) 0.047(3) 0.083(4) 0.009(3) 0.006(3) 0.032(2)
C55 0.058(3) 0.055(3) 0.086(4) 0.005(3) 0.025(3) 0.035(3)
C56 0.045(2) 0.054(3) 0.068(3) 0.013(2) 0.024(2) 0.030(2)
C57 0.040(2) 0.050(3) 0.042(2) -0.0048(19) -0.0062(18) 0.0093(19)
C58 0.084(4) 0.048(3) 0.068(4) 0.002(3) 0.001(3) 0.014(3)

loop_
_atom_type_symbol
_atom_type_scat_dispersion_real
_atom_type_scat_dispersion_imag
_atom_type_scat_Cromer_Mann_a1
_atom_type_scat_Cromer_Mann_b1
_atom_type_scat_Cromer_Mann_a2
_atom_type_scat_Cromer_Mann_b2
_atom_type_scat_Cromer_Mann_a3
_atom_type_scat_Cromer_Mann_b3
_atom_type_scat_Cromer_Mann_a4
_atom_type_scat_Cromer_Mann_b4
_atom_type_scat_Cromer_Mann_c
_atom_type_scat_source
C 0.0033 0.0016 2.3100 20.8439 1.0200 10.2075 1.5886 0.5687 0.8650 51.6512 0.2156 'International Tables Vol C 4.2.6.8 and 6.1.1.4'
H 0.0000 0.0000 0.4930 10.5109 0.3229 26.1257 0.1402 3.1424 0.0408 57.7998 0.0030 'International Tables Vol C 4.2.6.8 and 6.1.1.4'
O 0.0106 0.0060 3.0485 13.2771 2.2868 5.7011 1.5463 0.3239 0.8670 32.9089 0.2508 'International Tables Vol C 4.2.6.8 and 6.1.1.4'
In -0.7276 1.3100 19.1624 0.5476 18.5596 6.3776 4.2948 25.8499 2.0396 92.8029 4.9391 'International Tables Vol C 4.2.6.8 and 6.1.1.4'
N 0.0061 0.0033 12.2126 0.0057 3.1322 9.8933 2.0125 28.9975 1.1663 0.5826 -11.5290 'International Tables Vol C 4.2.6.8 and 6.1.1.4'

loop_
_geom_angle_atom_site_label_1
_geom_angle_atom_site_label_2
_geom_angle_atom_site_label_3
_geom_angle
_geom_angle_publ_flag
O1 In1 O3 69.03(9) yes
O1 In1 O4 99.43(10) yes
O3 In1 O4 79.26(9) yes
O1 In1 O6 78.61(9) yes
O3 In1 O6 129.99(9) yes
O4 In1 O6 69.44(8) yes
O1 In1 O7 158.91(9) yes
O3 In1 O7 132.05(8) yes
O4 In1 O7 86.33(10) yes
O6 In1 O7 84.60(9) yes
O1 In1 O8 146.24(9) yes
O3 In1 O8 77.22(8) yes
O4 In1 O8 74.50(9) yes
O6 In1 O8 126.74(8) yes
O7 In1 O8 54.84(8) yes
O1 In1 O10 98.40(10) yes
O3 In1 O10 81.83(9) yes
O4 In1 O10 147.26(9) yes
O6 In1 O10 141.43(9) yes
O7 In1 O10 86.80(10) yes
O1 In1 O12 79.10(9) yes
O3 In1 O12 133.94(8) yes
O4 In1 O12 139.92(8) yes
O6 In1 O12 71.07(8) yes
O7 In1 O12 83.46(8) yes
O8 In1 O10 75.40(9) yes
O8 In1 O12 126.99(8) yes
O10 In1 O12 70.63(8) yes
In1 O1 C2 126.3(2) yes
In1 O3 C1 120.39(19) yes
In1 O3 H31 125.6 no
C1 O3 H31 113.6 no
In1 O4 C16 125.2(2) yes
In1 O6 C15 119.4(2) yes
In1 O6 H643 105.2 no
C15 O6 H643 120.4 no
In1 O7 C30 99.2(2) yes
In1 O8 C30 83.59(19) yes
C29 O9 H91 100.0 no
In1 O10 C44 124.4(2) yes
In1 O12 C43 119.64(17) yes
In1 O12 H647 114.8 no
C43 O12 H647 115.9 no
C57 O13 H646 106.3 no
H142 O14 H645 101.5 no
C60 N1 C61 113.3(9) yes
C60 N1 H11 113.0 no
C61 N1 H11 132.9 no
C59 N2 C60 104.4(7) yes
C59 N2 H21 117.8 no
C60 N2 H21 137.5 no
C63 N3 C64 107.4(16) yes
C63 N3 H642 126.0 no
C64 N3 H642 126.6 no
C62 N4 C63 108.8(14) yes
C62 N4 H644 125.5 no
C63 N4 H644 125.7 no
O3 C1 C2 104.5(3) yes
O3 C1 C3 108.7(3) yes
C2 C1 C3 109.2(3) yes
O3 C1 C9 111.1(3) yes
C2 C1 C9 108.9(3) yes
C3 C1 C9 114.0(3) yes
C1 C2 O1 118.6(3) yes
C1 C2 O2 117.7(3) yes
O1 C2 O2 123.7(3) yes
C1 C3 C4 118.9(3) yes
C1 C3 C8 122.5(4) yes
C4 C3 C8 118.3(4) yes
C3 C4 C5 122.1(4) yes
C3 C4 H41 119.9 no
C5 C4 H41 118.0 no
C4 C5 C6 120.7(5) yes
C4 C5 H51 119.0 no
C6 C5 H51 120.3 no
C5 C6 C7 118.3(5) yes
C5 C6 H61 120.9 no
C7 C6 H61 120.8 no
C6 C7 C8 122.1(5) yes
C6 C7 H71 119.8 no
C8 C7 H71 118.1 no
C7 C8 C3 118.5(5) yes
C7 C8 H81 122.3 no
C3 C8 H81 119.2 no
C1 C9 C10 119.6(4) yes
C1 C9 C14 122.0(4) yes
C10 C9 C14 118.1(4) yes
C9 C10 C11 118.1(6) yes
C9 C10 H101 120.8 no
C11 C10 H101 121.1 no
C10 C11 C12 122.0(6) yes
C10 C11 H111 119.7 no
C12 C11 H111 118.3 no
C11 C12 C13 120.2(5) yes
C11 C12 H121 120.6 no
C13 C12 H121 119.2 no
C12 C13 C14 117.1(6) yes
C12 C13 H131 122.4 no
C14 C13 H131 120.5 no
C13 C14 C9 124.2(5) yes
C13 C14 H141 116.7 no
C9 C14 H141 118.9 no
O6 C15 C16 105.6(3) yes
O6 C15 C17 108.1(3) yes
C16 C15 C17 110.9(3) yes
O6 C15 C23 109.0(3) yes
C16 C15 C23 108.7(3) yes
C17 C15 C23 114.2(3) yes
C15 C16 O4 119.0(3) yes
C15 C16 O5 117.4(3) yes
O4 C16 O5 123.5(4) yes
C15 C17 C18 120.3(4) yes
C15 C17 C22 119.9(4) yes
C18 C17 C22 119.2(4) yes
C17 C18 C19 120.5(4) yes
C17 C18 H181 120.0 no
C19 C18 H181 119.5 no
C18 C19 C20 120.6(5) yes
C18 C19 H191 118.8 no
C20 C19 H191 120.6 no
C19 C20 C21 119.3(5) yes
C19 C20 H201 119.8 no
C21 C20 H201 120.8 no
C20 C21 C22 120.5(5) yes
C20 C21 H211 120.2 no
C22 C21 H211 119.3 no
C21 C22 C17 119.9(5) yes
C21 C22 H221 120.5 no
C17 C22 H221 119.6 no
C15 C23 C24 120.0(4) yes
C15 C23 C28 120.9(3) yes
C24 C23 C28 119.1(4) yes
C23 C24 C25 120.7(5) yes
C23 C24 H241 120.3 no
C25 C24 H241 119.0 no
C24 C25 C26 119.4(5) yes
C24 C25 H251 119.6 no
C26 C25 H251 121.0 no
C25 C26 C27 120.5(5) yes
C25 C26 H261 119.4 no
C27 C26 H261 120.1 no
C26 C27 C28 120.8(5) yes
C26 C27 H271 120.1 no
C28 C27 H271 119.1 no
C27 C28 C23 119.5(4) yes
C27 C28 H281 120.1 no
C23 C28 H281 120.4 no
O9 C29 C30 107.2(3) yes
O9 C29 C31 110.7(3) yes
C30 C29 C31 106.7(3) yes
O9 C29 C37 106.6(3) yes
C30 C29 C37 109.7(3) yes
C31 C29 C37 115.6(3) yes
C29 C30 O7 119.0(3) yes
C29 C30 O8 118.7(3) yes
O7 C30 O8 122.3(3) yes
C29 C31 C32 122.7(3) yes
C29 C31 C36 119.3(3) yes
C32 C31 C36 118.0(4) yes
C31 C32 C33 121.4(4) yes
C31 C32 H321 119.5 no
C33 C32 H321 119.1 no
C32 C33 C34 120.0(4) yes
C32 C33 H331 119.2 no
C34 C33 H331 120.8 no
C33 C34 C35 119.6(4) yes
C33 C34 H341 118.8 no
C35 C34 H341 121.6 no
C34 C35 C36 120.8(5) yes
C34 C35 H351 119.3 no
C36 C35 H351 119.9 no
C31 C36 C35 120.1(4) yes
C31 C36 H361 120.8 no
C35 C36 H361 119.1 no
C29 C37 C38 123.2(4) yes
C29 C37 C42 118.8(4) yes
C38 C37 C42 117.9(4) yes
C37 C38 C39 120.4(6) yes
C37 C38 H381 119.8 no
C39 C38 H381 119.7 no
C38 C39 C40 118.2(6) yes
C38 C39 H391 121.3 no
C40 C39 H391 120.4 no
C39 C40 C41 122.7(5) yes
C39 C40 H401 119.2 no
C41 C40 H401 118.1 no
C40 C41 C42 118.2(5) yes
C40 C41 H411 120.9 no
C42 C41 H411 120.8 no
C41 C42 C37 122.0(5) yes
C41 C42 H421 119.1 no
C37 C42 H421 118.9 no
O12 C43 C44 107.7(3) yes
O12 C43 C45 108.0(3) yes
C44 C43 C45 110.0(3) yes
O12 C43 C51 109.9(3) yes
C44 C43 C51 107.7(3) yes
C45 C43 C51 113.4(3) yes
C43 C44 O10 117.3(3) yes
C43 C44 O11 118.0(3) yes
O10 C44 O11 124.6(3) yes
C43 C45 C46 121.7(3) yes
C43 C45 C50 119.4(3) yes
C46 C45 C50 118.6(4) yes
C45 C46 C47 120.9(4) yes
C45 C46 H461 119.8 no
C47 C46 H461 119.2 no
C46 C47 C48 119.1(4) yes
C46 C47 H471 120.1 no
C48 C47 H471 120.8 no
C47 C48 C49 120.2(4) yes
C47 C48 H481 119.1 no
C49 C48 H481 120.7 no
C48 C49 C50 118.4(4) yes
C48 C49 H491 119.9 no
C50 C49 H491 121.7 no
C49 C50 C45 122.8(4) yes
C49 C50 H501 118.0 no
C45 C50 H501 119.2 no
C43 C51 C52 119.9(4) yes
C43 C51 C56 120.5(4) yes
C52 C51 C56 119.6(4) yes
C51 C52 C53 119.8(5) yes
C51 C52 H521 120.2 no
C53 C52 H521 120.0 no
C52 C53 C54 119.6(5) yes
C52 C53 H531 119.3 no
C54 C53 H531 121.1 no
C53 C54 C55 121.5(5) yes
C53 C54 H541 118.9 no
C55 C54 H541 119.6 no
C54 C55 C56 119.3(5) yes
C54 C55 H551 120.6 no
C56 C55 H551 120.1 no
C55 C56 C51 120.2(5) yes
C55 C56 H561 119.1 no
C51 C56 H561 120.7 no
O13 C57 C58 109.0(4) yes
O13 C57 H571 109.8 no
C58 C57 H571 109.7 no
O13 C57 H572 109.6 no
C58 C57 H572 109.2 no
H571 C57 H572 109.5 no
C57 C58 H581 110.9 no
C57 C58 H582 108.3 no
H581 C58 H582 110.8 no
C57 C58 H583 109.1 no
H581 C58 H583 109.1 no
H582 C58 H583 108.5 no
N2 C59 C61 109.2(8) yes
N2 C59 H591 133.4 no
C61 C59 H591 117.4 no
N1 C60 N2 109.0(9) yes
N1 C60 H601 132.1 no
N2 C60 H601 117.9 no
C59 C61 N1 103.3(8) yes
C59 C61 H611 133.4 no
N1 C61 H611 123.3 no
N4 C62 C64 107.4(16) yes
N4 C62 H621 126.7 no
C64 C62 H621 125.9 no
N4 C63 N3 109.4(14) yes
N4 C63 H631 124.9 no
N3 C63 H631 125.7 no
C62 C64 N3 106.9(17) yes
C62 C64 H641 126.7 no
N3 C64 H641 126.4 no

loop_
_geom_bond_atom_site_label_1
_geom_bond_atom_site_label_2
_geom_bond_distance
_geom_bond_publ_flag
In1 O1 2.133(3) yes
In1 O3 2.314(2) yes
In1 O4 2.162(2) yes
In1 O6 2.337(2) yes
In1 O7 2.194(2) yes
In1 O8 2.539(3) yes
In1 O10 2.160(2) yes
In1 O12 2.306(2) yes
O1 C2 1.253(4) yes
O2 C2 1.243(4) yes
O3 C1 1.428(4) yes
O3 H31 0.816 no
O4 C16 1.264(4) yes
O5 C16 1.237(5) yes
O6 C15 1.447(4) yes
O6 H643 0.822 no
O7 C30 1.265(4) yes
O8 C30 1.248(4) yes
O9 C29 1.435(4) yes
O9 H91 0.804 no
O10 C44 1.293(4) yes
O11 C44 1.212(4) yes
O12 C43 1.421(4) yes
O12 H647 0.830 no
O13 C57 1.401(5) yes
O13 H646 0.821 no
O14 H142 0.821 no
O14 H645 0.819 no
N1 C60 1.360(13) yes
N1 C61 1.303(12) yes
N1 H11 0.862 no
N2 C59 1.431(11) yes
N2 C60 1.308(13) yes
N2 H21 0.843 no
N3 C63 1.3300(10) yes
N3 C64 1.3900(10) yes
N3 H642 0.880 no
N4 C62 1.3201(10) yes
N4 C63 1.3900(10) yes
N4 H644 0.880 no
C1 C2 1.544(5) yes
C1 C3 1.529(5) yes
C1 C9 1.513(5) yes
C3 C4 1.372(6) yes
C3 C8 1.379(6) yes
C4 C5 1.367(6) yes
C4 H41 0.930 no
C5 C6 1.369(8) yes
C5 H51 0.933 no
C6 C7 1.351(8) yes
C6 H61 0.933 no
C7 C8 1.421(7) yes
C7 H71 0.931 no
C8 H81 0.959 no
C9 C10 1.402(6) yes
C9 C14 1.381(7) yes
C10 C11 1.394(8) yes
C10 H101 0.939 no
C11 C12 1.393(10) yes
C11 H111 0.918 no
C12 C13 1.380(9) yes
C12 H121 0.948 no
C13 C14 1.388(7) yes
C13 H131 0.956 no
C14 H141 0.946 no
C15 C16 1.548(5) yes
C15 C17 1.528(5) yes
C15 C23 1.519(5) yes
C17 C18 1.387(6) yes
C17 C22 1.377(6) yes
C18 C19 1.387(6) yes
C18 H181 0.929 no
C19 C20 1.372(8) yes
C19 H191 0.932 no
C20 C21 1.378(9) yes
C20 H201 0.931 no
C21 C22 1.402(7) yes
C21 H211 0.937 no
C22 H221 0.939 no
C23 C24 1.387(6) yes
C23 C28 1.364(6) yes
C24 C25 1.393(7) yes
C24 H241 0.944 no
C25 C26 1.347(9) yes
C25 H251 0.935 no
C26 C27 1.365(8) yes
C26 H261 0.939 no
C27 C28 1.392(7) yes
C27 H271 0.935 no
C28 H281 0.931 no
C29 C30 1.540(4) yes
C29 C31 1.509(5) yes
C29 C37 1.520(5) yes
C31 C32 1.387(6) yes
C31 C36 1.391(5) yes
C32 C33 1.370(6) yes
C32 H321 0.931 no
C33 C34 1.364(7) yes
C33 H331 0.915 no
C34 C35 1.380(7) yes
C34 H341 0.935 no
C35 C36 1.368(7) yes
C35 H351 0.934 no
C36 H361 0.932 no
C37 C38 1.368(6) yes
C37 C42 1.364(7) yes
C38 C39 1.436(8) yes
C38 H381 0.940 no
C39 C40 1.360(10) yes
C39 H391 0.936 no
C40 C41 1.319(9) yes
C40 H401 0.937 no
C41 C42 1.424(7) yes
C41 H411 0.939 no
C42 H421 0.937 no
C43 C44 1.548(5) yes
C43 C45 1.538(5) yes
C43 C51 1.532(5) yes
C45 C46 1.385(5) yes
C45 C50 1.358(5) yes
C46 C47 1.385(6) yes
C46 H461 0.934 no
C47 C48 1.400(7) yes
C47 H471 0.923 no
C48 C49 1.385(7) yes
C48 H481 0.939 no
C49 C50 1.383(6) yes
C49 H491 0.925 no
C50 H501 0.931 no
C51 C52 1.365(6) yes
C51 C56 1.395(6) yes
C52 C53 1.408(7) yes
C52 H521 0.927 no
C53 C54 1.371(8) yes
C53 H531 0.930 no
C54 C55 1.351(9) yes
C54 H541 0.930 no
C55 C56 1.400(7) yes
C55 H551 0.920 no
C56 H561 0.927 no
C57 C58 1.464(8) yes
C57 H571 0.949 no
C57 H572 0.950 no
C58 H581 0.961 no
C58 H582 0.961 no
C58 H583 0.968 no
C59 C61 1.393(12) yes
C59 H591 0.876 no
C60 H601 0.960 no
C61 H611 0.938 no
C62 C64 1.4200(10) yes
C62 H621 0.950 no
C63 H631 0.950 no
C64 H641 0.950 no

loop_
_geom_hbond_atom_site_label_D
_geom_hbond_atom_site_label_H
_geom_hbond_atom_site_label_A
_geom_hbond_site_symmetry_A
_geom_hbond_angle_DHA
_geom_hbond_distance_DH
_geom_hbond_distance_HA
_geom_hbond_distance_DA
_geom_hbond_publ_flag
N1 H11 O4 2_666 125.7(2) 0.862 2.538 3.120(9) yes
N1 H11 O5 2_666 166.9(2) 0.862 1.904 2.751(9) yes
N3 H11 O4 2_666 150.0(10) 0.981 2.538 3.423(9) yes
N3 H11 O5 2_666 150.3(11) 0.981 1.904 2.798(9) yes
N1 H11 C16 2_666 151.1(2) 0.862 2.505 3.287(9) yes
N3 H11 C16 2_666 174.5(8) 0.981 2.505 3.483(9) yes
O3 H31 O9 2_666 159.55(11) 0.816 1.942 2.722(9) yes
O9 H91 O8 . 130.02(11) 0.804 2.032 2.623(9) yes
O14 H142 O1 . 125.23(10) 0.821 2.585 3.131(9) yes
O14 H142 O2 . 179.53(14) 0.821 2.055 2.876(9) yes
C32 H321 O7 . 124.21(12) 0.931 2.369 2.993(9) yes
C59 H591 O10 . 169.7(2) 0.876 2.206 3.072(9) yes
C59 H591 O11 . 126.2(3) 0.876 2.235 2.841(9) yes
C59 H591 C44 . 151.3(3) 0.876 2.443 3.240(9) yes
C62 H591 O10 . 140.3(9) 0.985 2.206 3.029(9) yes
C62 H591 O11 . 159.5(10) 0.985 2.235 3.176(9) yes
C62 H591 C44 . 167.2(8) 0.985 2.443 3.411(9) yes
C60 H601 O5 1_655 157.1(2) 0.960 2.207 3.113(9) yes
C63 H601 O5 1_655 158.2(10) 1.196 2.207 3.347(9) yes
C62 H621 O10 . 143.9(4) 0.950 2.210 3.029(9) yes
C64 H641 O4 2_666 135.0(5) 0.950 2.279 3.026(9) yes
C64 H641 O8 2_666 153.5(4) 0.950 2.598 3.474(9) yes
N3 H642 O5 2_666 134.7(5) 0.880 2.109 2.798(9) yes
O6 H643 O13 . 176.63(12) 0.822 1.816 2.637(9) yes
N4 H644 O11 . 138.0(4) 0.880 2.040 2.757(9) yes
O14 H645 O2 2_565 179.52(16) 0.819 2.055 2.874(9) yes
O13 H646 O14 . 179.41(15) 0.821 1.781 2.602(9) yes
O12 H647 O13 . 162.19(11) 0.830 1.894 2.696(9) yes
